data_1530795
loop_
_publ_author_name
'Smolin, Yu.I.'
'Shepelev, Yu.F.'
'Butikova, I.K.'
'Zhdanov, S.P.'
'Samulevich, N.N.'

_publ_section_title
;
 The crystal structure of hydrated zeolite NaX at t=20 and -165 deg C
;
_journal_name_full Kristallografiya
_journal_page_first 461
_journal_page_last 468
_journal_volume 24
_journal_year 1979
_chemical_formula_sum 'Al3.42 Na3.42 O22.2667 Si4.58'
_chemical_name_systematic 'Na3.42 (Al3.42 Si4.58) O16 (H2 O)14.27'
_space_group_IT_number 227
_symmetry_space_group_name_Hall '-F 4vw 2vw 3'
_symmetry_space_group_name_H-M 'F d -3 m :2'
_cell_angle_alpha 90
_cell_angle_beta 90
_cell_angle_gamma 90
_cell_formula_units_Z 24
_cell_length_a 24.89
_cell_length_b 24.89
_cell_length_c 24.89
_cell_volume 15419.656
_citation_journal_id_ASTM KRISAJ
_cod_data_source_file Smolin_KRISAJ_1979_417.cif
_cod_data_source_block Al3.42Na3.42O22.2667Si4.58
_cod_original_cell_volume 15419.66
_cod_database_code 1530795

loop_
_symmetry_equiv_pos_as_xyz
x,y,z
-y,x+1/4,z+1/4
-x+3/4,-y+1/4,z+1/2
y+3/4,-x,z+3/4
x,-y+1/4,-z+1/4
y+3/4,x+1/4,-z+1/2
-x+3/4,y,-z+3/4
-y,-x,-z
z,x,y
-x,z+1/4,y+1/4
-z+3/4,-x+1/4,y+1/2
x+3/4,-z,y+3/4
z,-x+1/4,-y+1/4
x+3/4,z+1/4,-y+1/2
-z+3/4,x,-y+3/4
-x,-z,-y
y,z,x
y+1/2,-z+3/4,-x+1/4
z+1/4,y+3/4,-x+1/2
-y+1/4,z+1/2,-x+3/4
-z,-y+1/2,-x+1/2
-y+1/4,-z+1/4,x
z+1/4,-y,x+1/4
-z+1/2,y+1/4,x+3/4
-x,-y,-z
y,-x-1/4,-z-1/4
x-3/4,y-1/4,-z-1/2
-y-3/4,x,-z-3/4
-x,y-1/4,z-1/4
-y-3/4,-x-1/4,z-1/2
x-3/4,-y,z-3/4
y,x,z
-z,-x,-y
x,-z-1/4,-y-1/4
z-3/4,x-1/4,-y-1/2
-x-3/4,z,-y-3/4
-z,x-1/4,y-1/4
-x-3/4,-z-1/4,y-1/2
z-3/4,-x,y-3/4
x,z,y
-y,-z,-x
-y-1/2,z-3/4,x-1/4
-z-1/4,-y-3/4,x-1/2
y-1/4,-z-1/2,x-3/4
z,y-1/2,x-1/2
y-1/4,z-1/4,-x
-z-1/4,y,-x-1/4
z-1/2,-y-1/4,-x-3/4
x,y+1/2,z+1/2
-y,x+3/4,z+3/4
-x+3/4,-y+3/4,z+1
y+3/4,-x+1/2,z+5/4
x,-y+3/4,-z+3/4
y+3/4,x+3/4,-z+1
-x+3/4,y+1/2,-z+5/4
-y,-x+1/2,-z+1/2
z,x+1/2,y+1/2
-x,z+3/4,y+3/4
-z+3/4,-x+3/4,y+1
x+3/4,-z+1/2,y+5/4
z,-x+3/4,-y+3/4
x+3/4,z+3/4,-y+1
-z+3/4,x+1/2,-y+5/4
-x,-z+1/2,-y+1/2
y,z+1/2,x+1/2
y+1/2,-z+5/4,-x+3/4
z+1/4,y+5/4,-x+1
-y+1/4,z+1,-x+5/4
-z,-y+1,-x+1
-y+1/4,-z+3/4,x+1/2
z+1/4,-y+1/2,x+3/4
-z+1/2,y+3/4,x+5/4
-x,-y+1/2,-z+1/2
y,-x+1/4,-z+1/4
x-3/4,y+1/4,-z
-y-3/4,x+1/2,-z-1/4
-x,y+1/4,z+1/4
-y-3/4,-x+1/4,z
x-3/4,-y+1/2,z-1/4
y,x+1/2,z+1/2
-z,-x+1/2,-y+1/2
x,-z+1/4,-y+1/4
z-3/4,x+1/4,-y
-x-3/4,z+1/2,-y-1/4
-z,x+1/4,y+1/4
-x-3/4,-z+1/4,y
z-3/4,-x+1/2,y-1/4
x,z+1/2,y+1/2
-y,-z+1/2,-x+1/2
-y-1/2,z-1/4,x+1/4
-z-1/4,-y-1/4,x
y-1/4,-z,x-1/4
z,y,x
y-1/4,z+1/4,-x+1/2
-z-1/4,y+1/2,-x+1/4
z-1/2,-y+1/4,-x-1/4
x+1/2,y,z+1/2
-y+1/2,x+1/4,z+3/4
-x+5/4,-y+1/4,z+1
y+5/4,-x,z+5/4
x+1/2,-y+1/4,-z+3/4
y+5/4,x+1/4,-z+1
-x+5/4,y,-z+5/4
-y+1/2,-x,-z+1/2
z+1/2,x,y+1/2
-x+1/2,z+1/4,y+3/4
-z+5/4,-x+1/4,y+1
x+5/4,-z,y+5/4
z+1/2,-x+1/4,-y+3/4
x+5/4,z+1/4,-y+1
-z+5/4,x,-y+5/4
-x+1/2,-z,-y+1/2
y+1/2,z,x+1/2
y+1,-z+3/4,-x+3/4
z+3/4,y+3/4,-x+1
-y+3/4,z+1/2,-x+5/4
-z+1/2,-y+1/2,-x+1
-y+3/4,-z+1/4,x+1/2
z+3/4,-y,x+3/4
-z+1,y+1/4,x+5/4
-x+1/2,-y,-z+1/2
y+1/2,-x-1/4,-z+1/4
x-1/4,y-1/4,-z
-y-1/4,x,-z-1/4
-x+1/2,y-1/4,z+1/4
-y-1/4,-x-1/4,z
x-1/4,-y,z-1/4
y+1/2,x,z+1/2
-z+1/2,-x,-y+1/2
x+1/2,-z-1/4,-y+1/4
z-1/4,x-1/4,-y
-x-1/4,z,-y-1/4
-z+1/2,x-1/4,y+1/4
-x-1/4,-z-1/4,y
z-1/4,-x,y-1/4
x+1/2,z,y+1/2
-y+1/2,-z,-x+1/2
-y,z-3/4,x+1/4
-z+1/4,-y-3/4,x
y+1/4,-z-1/2,x-1/4
z+1/2,y-1/2,x
y+1/4,z-1/4,-x+1/2
-z+1/4,y,-x+1/4
z,-y-1/4,-x-1/4
x+1/2,y+1/2,z
-y+1/2,x+3/4,z+1/4
-x+5/4,-y+3/4,z+1/2
y+5/4,-x+1/2,z+3/4
x+1/2,-y+3/4,-z+1/4
y+5/4,x+3/4,-z+1/2
-x+5/4,y+1/2,-z+3/4
-y+1/2,-x+1/2,-z
z+1/2,x+1/2,y
-x+1/2,z+3/4,y+1/4
-z+5/4,-x+3/4,y+1/2
x+5/4,-z+1/2,y+3/4
z+1/2,-x+3/4,-y+1/4
x+5/4,z+3/4,-y+1/2
-z+5/4,x+1/2,-y+3/4
-x+1/2,-z+1/2,-y
y+1/2,z+1/2,x
y+1,-z+5/4,-x+1/4
z+3/4,y+5/4,-x+1/2
-y+3/4,z+1,-x+3/4
-z+1/2,-y+1,-x+1/2
-y+3/4,-z+3/4,x
z+3/4,-y+1/2,x+1/4
-z+1,y+3/4,x+3/4
-x+1/2,-y+1/2,-z
y+1/2,-x+1/4,-z-1/4
x-1/4,y+1/4,-z-1/2
-y-1/4,x+1/2,-z-3/4
-x+1/2,y+1/4,z-1/4
-y-1/4,-x+1/4,z-1/2
x-1/4,-y+1/2,z-3/4
y+1/2,x+1/2,z
-z+1/2,-x+1/2,-y
x+1/2,-z+1/4,-y-1/4
z-1/4,x+1/4,-y-1/2
-x-1/4,z+1/2,-y-3/4
-z+1/2,x+1/4,y-1/4
-x-1/4,-z+1/4,y-1/2
z-1/4,-x+1/2,y-3/4
x+1/2,z+1/2,y
-y+1/2,-z+1/2,-x
-y,z-1/4,x-1/4
-z+1/4,-y-1/4,x-1/2
y+1/4,-z,x-3/4
z+1/2,y,x-1/2
y+1/4,z+1/4,-x
-z+1/4,y+1/2,-x-1/4
z,-y+1/4,-x-3/4

loop_
_atom_site_label
_atom_site_type_symbol
_atom_site_fract_x
_atom_site_fract_y
_atom_site_fract_z
_atom_site_occupancy
_atom_site_U_iso_or_equiv
Na2 Na+1 0.0604 0.0604 0.0604 0.57 0.0
Na4 Na+1 0.2368 0.2368 0.2368 1.01 0.0
O1 O-2 0 0.1037 -0.1037 1 0.0
Si1 Si+4 -0.0533 0.036 0.1247 0.5725 0.0
O10 O-2 0.23 0.46 0.164 0.18 0.0
Na1 Na+1 0 0 0 0.29 0.0
O9 O-2 0.21 0.469 0.129 0.09 0.0
Na5 Na+1 0.351 0.238 0.238 0.1 0.0
Na3 Na+1 0.077 0.077 0.077 0.24 0.0
O3 O-2 0.0729 0.0729 -0.0314 1 0.0
O11 O-2 0.451 0.098 0.152 0.24 0.0
O5 O-2 0.09 0.09 0.182 0.11 0.0
O4 O-2 0.0733 0.0733 0.3221 1 0.0
O7 O-2 0.289 0.289 0.289 0.41 0.0
O2 O-2 -0.0024 -0.0024 0.1446 1 0.0
Al1 Al+3 -0.0533 0.036 0.1247 0.4275 0.0
Na6 Na+1 0.107 0.438 0.205 0.05 0.0
O6 O-2 0.104 0.104 0.157 0.06 0.0
O8 O-2 0.097 0.485 0.097 0.26 0.0
O12 O-2 0.06 0.486 0.06 0.22 0.0
